data_2205971
loop_
_publ_author_name
'Liang-Zhong Xu'
'Guan-Ping Yu'
'Shuang-Hua Yang'

_publ_section_title
;
 2,3-Dihydro-2,2-dimethylbenzofuran-7-yl <i>N</i>-methylcarbamate
;
_journal_issue 6
_journal_name_full 'Acta Crystallographica Section E'
_journal_page_first o1924
_journal_page_last o1926
_journal_paper_doi 10.1107/S1600536805016387
_journal_volume 61
_journal_year 2005
_chemical_formula_iupac 'C12 H15 N O3'
_chemical_formula_moiety 'C12 H15 N O3'
_chemical_formula_sum 'C12 H15 N O3'
_chemical_formula_weight 221.25
_chemical_name_systematic
;
2,3-Dihydro-2,2-dimethylbenzofuran-7-yl N-methylcarbamate
;
_space_group_IT_number 19
_symmetry_cell_setting orthorhombic
_symmetry_space_group_name_Hall 'P 2ac 2ab'
_symmetry_space_group_name_H-M 'P 21 21 21'
_atom_sites_solution_hydrogens geom
_atom_sites_solution_primary direct
_atom_sites_solution_secondary difmap
_audit_creation_method SHELXL-97
_cell_angle_alpha 90.00
_cell_angle_beta 90.00
_cell_angle_gamma 90.00
_cell_formula_units_Z 8
_cell_length_a 10.2654(15)
_cell_length_b 13.515(2)
_cell_length_c 17.230(3)
_cell_measurement_reflns_used 2998
_cell_measurement_temperature 294(2)
_cell_measurement_theta_max 21.88
_cell_measurement_theta_min 2.31
_cell_volume 2390.4(6)
_computing_cell_refinement 'SAINT (Bruker, 1999)'
_computing_data_collection 'SMART (Bruker, 1998)'
_computing_data_reduction SAINT
_computing_molecular_graphics 'SHELXTL (Bruker, 1999)'
_computing_publication_material SHELXTL
_computing_structure_refinement 'SHELXL97 (Sheldrick, 1997)'
_computing_structure_solution 'SHELXS97 (Sheldrick, 1997)'
_diffrn_ambient_temperature 293(2)
_diffrn_measured_fraction_theta_full 0.997
_diffrn_measured_fraction_theta_max 0.997
_diffrn_measurement_device_type 'Bruker SMART CCD area-detector'
_diffrn_measurement_method '\f and \w'
_diffrn_radiation_monochromator graphite
_diffrn_radiation_source 'fine-focus sealed tube'
_diffrn_radiation_type MoK\a
_diffrn_radiation_wavelength 0.71073
_diffrn_reflns_av_R_equivalents 0.0450
_diffrn_reflns_av_sigmaI/netI 0.0348
_diffrn_reflns_limit_h_max 12
_diffrn_reflns_limit_h_min -12
_diffrn_reflns_limit_k_max 16
_diffrn_reflns_limit_k_min -16
_diffrn_reflns_limit_l_max 21
_diffrn_reflns_limit_l_min -9
_diffrn_reflns_number 13513
_diffrn_reflns_theta_full 26.36
_diffrn_reflns_theta_max 26.36
_diffrn_reflns_theta_min 1.92
_diffrn_standards_decay_% 0
_diffrn_standards_number 0
_exptl_absorpt_coefficient_mu 0.089
_exptl_absorpt_correction_T_max 0.989
_exptl_absorpt_correction_T_min 0.956
_exptl_absorpt_correction_type multi-scan
_exptl_absorpt_process_details '(SADABS; Sheldrick, 1996)'
_exptl_crystal_colour colorless
_exptl_crystal_density_diffrn 1.230
_exptl_crystal_density_method 'not measured'
_exptl_crystal_description block
_exptl_crystal_F_000 944
_exptl_crystal_size_max 0.38
_exptl_crystal_size_mid 0.20
_exptl_crystal_size_min 0.12
_refine_diff_density_max 0.136
_refine_diff_density_min -0.177
_refine_ls_extinction_method none
_refine_ls_goodness_of_fit_ref 1.039
_refine_ls_hydrogen_treatment mixed
_refine_ls_matrix_type full
_refine_ls_number_parameters 303
_refine_ls_number_reflns 2751
_refine_ls_number_restraints 0
_refine_ls_restrained_S_all 1.039
_refine_ls_R_factor_all 0.0796
_refine_ls_R_factor_gt 0.0407
_refine_ls_shift/su_max 0.000
_refine_ls_shift/su_mean 0.000
_refine_ls_structure_factor_coef Fsqd
_refine_ls_weighting_details 'w = 1/[\s^2^(Fo^2^)+(0.0543P)^2^+0.1511P] where P = (Fo^2^+2Fc^2^)/3'
_refine_ls_weighting_scheme calc
_refine_ls_wR_factor_gt 0.0899
_refine_ls_wR_factor_ref 0.1085
_reflns_number_gt 1787
_reflns_number_total 2751
_reflns_threshold_expression I>2\s(I)
_cod_data_source_file hg6190.cif
_cod_data_source_block I
_cod_depositor_comments
;
The following automatic conversions were performed:
'_symmetry_cell_setting' value 'Orthorhombic' changed to 'orthorhombic'
according to '/home/saulius/struct/CIF-dictionaries/cif_core.dic'
dictionary named 'cif_core.dic' version 2.4.1 from 2010-06-29.

Automatic conversion script
Id: cif_fix_enum 1527 2010-12-29 10:47:43Z saulius 

The following automatic conversions were performed:

'_symmetry_cell_setting' value 'Orthorhombic' changed to
'orthorhombic' according to
/home/saulius/struct/CIF-dictionaries/cif_core.dic dictionary named
'cif_core.dic' version 2.4.1 from 2010-06-29.

Automatic conversion script
Id: cif_fix_values 1715 2011-07-08 13:25:40Z adriana 
;
_cod_original_cell_volume 2390.5(6)
_cod_database_code 2205971
_cod_database_fobs_code 2205971

loop_
_symmetry_equiv_pos_as_xyz
'x, y, z'
'-x+1/2, -y, z+1/2'
'-x, y+1/2, -z+1/2'
'x+1/2, -y+1/2, -z'

loop_
_atom_site_label
_atom_site_fract_x
_atom_site_fract_y
_atom_site_fract_z
_atom_site_U_iso_or_equiv
_atom_site_adp_type
_atom_site_calc_flag
_atom_site_refinement_flags
_atom_site_occupancy
_atom_site_type_symbol
N1 0.6869(3) -0.0413(2) 0.14210(19) 0.0588(8) Uani d . 1 N
H1 0.616(3) -0.014(2) 0.1342(19) 0.053(10) Uiso d . 1 H
O1 0.9220(2) 0.16781(16) 0.01436(13) 0.0592(6) Uani d . 1 O
O2 0.75308(18) 0.11395(15) 0.14144(12) 0.0518(5) Uani d . 1 O
O3 0.9006(2) -0.00789(16) 0.15668(17) 0.0733(8) Uani d . 1 O
C1 1.0255(3) 0.2135(3) -0.03462(19) 0.0568(8) Uani d . 1 C
C2 1.0708(3) 0.3045(3) 0.0102(2) 0.0697(10) Uani d . 1 C
H2A 1.1651 0.3068 0.0134 0.084 Uiso calc R 1 H
H2B 1.0398 0.3648 -0.0142 0.084 Uiso calc R 1 H
C3 1.0113(3) 0.2916(2) 0.08943(19) 0.0532(8) Uani d . 1 C
C4 0.9261(3) 0.2123(2) 0.08516(18) 0.0458(7) Uani d . 1 C
C5 0.8503(3) 0.1873(2) 0.14786(18) 0.0460(7) Uani d . 1 C
C6 0.8612(3) 0.2404(2) 0.21542(19) 0.0602(9) Uani d . 1 C
H6 0.8107 0.2236 0.2583 0.072 Uiso calc R 1 H
C7 0.9469(4) 0.3184(2) 0.2198(2) 0.0692(10) Uani d . 1 C
H7 0.9542 0.3539 0.2658 0.083 Uiso calc R 1 H
C8 1.0216(4) 0.3444(2) 0.1570(2) 0.0654(10) Uani d . 1 C
H8 1.0790 0.3974 0.1603 0.078 Uiso calc R 1 H
C9 0.7898(3) 0.0173(2) 0.14727(18) 0.0449(7) Uani d . 1 C
C10 0.6948(4) -0.1469(3) 0.1498(3) 0.0907(13) Uani d . 1 C
H10A 0.7264 -0.1750 0.1023 0.136 Uiso calc R 1 H
H10B 0.6099 -0.1730 0.1611 0.136 Uiso calc R 1 H
H10C 0.7534 -0.1632 0.1913 0.136 Uiso calc R 1 H
C11 0.9619(5) 0.2384(3) -0.1105(2) 0.1022(15) Uani d . 1 C
H11A 0.9256 0.1795 -0.1329 0.153 Uiso calc R 1 H
H11B 1.0256 0.2658 -0.1452 0.153 Uiso calc R 1 H
H11C 0.8939 0.2860 -0.1019 0.153 Uiso calc R 1 H
C12 1.1301(4) 0.1375(3) -0.0418(3) 0.0850(12) Uani d . 1 C
H12A 1.1616 0.1203 0.0089 0.128 Uiso calc R 1 H
H12B 1.2004 0.1636 -0.0723 0.128 Uiso calc R 1 H
H12C 1.0956 0.0796 -0.0667 0.128 Uiso calc R 1 H
N2 0.1835(3) 1.0287(2) 0.16528(17) 0.0549(8) Uani d . 1 N
H2 0.110(3) 1.013(2) 0.1513(18) 0.047(9) Uiso d . 1 H
O4 0.3405(2) 0.72157(16) 0.11432(12) 0.0589(6) Uani d . 1 O
O5 0.24031(19) 0.91495(16) 0.08070(15) 0.0628(6) Uani d . 1 O
O6 0.3972(2) 0.99699(19) 0.14612(15) 0.0738(8) Uani d . 1 O
C13 0.3986(3) 0.6209(2) 0.10702(19) 0.0554(8) Uani d . 1 C
C14 0.4916(4) 0.6269(3) 0.0374(2) 0.0700(10) Uani d . 1 C
H14A 0.5817 0.6234 0.0540 0.084 Uiso calc R 1 H
H14B 0.4748 0.5739 0.0008 0.084 Uiso calc R 1 H
C15 0.4615(3) 0.7261(2) 0.00202(18) 0.0508(8) Uani d . 1 C
C16 0.3762(3) 0.7746(2) 0.05047(17) 0.0460(7) Uani d . 1 C
C17 0.3338(3) 0.8692(2) 0.03366(19) 0.0510(8) Uani d . 1 C
C18 0.3783(3) 0.9136(3) -0.0329(2) 0.0652(10) Uani d . 1 C
H18 0.3509 0.9773 -0.0452 0.078 Uiso calc R 1 H
C19 0.4635(3) 0.8648(3) -0.0819(2) 0.0697(10) Uani d . 1 C
H19 0.4924 0.8957 -0.1269 0.084 Uiso calc R 1 H
C20 0.5060(3) 0.7702(3) -0.06431(19) 0.0589(9) Uani d . 1 C
H20 0.5637 0.7373 -0.0970 0.071 Uiso calc R 1 H
C21 0.2843(3) 0.9826(2) 0.13303(19) 0.0464(8) Uani d . 1 C
C22 0.1983(4) 1.1012(3) 0.2258(2) 0.0882(13) Uani d . 1 C
H22A 0.2163 1.0684 0.2740 0.132 Uiso calc R 1 H
H22B 0.1194 1.1388 0.2306 0.132 Uiso calc R 1 H
H22C 0.2691 1.1447 0.2132 0.132 Uiso calc R 1 H
C23 0.4693(4) 0.6034(3) 0.1824(2) 0.0871(12) Uani d . 1 C
H23A 0.5307 0.6558 0.1910 0.131 Uiso calc R 1 H
H23B 0.5146 0.5413 0.1800 0.131 Uiso calc R 1 H
H23C 0.4076 0.6019 0.2243 0.131 Uiso calc R 1 H
C24 0.2879(4) 0.5509(3) 0.0941(3) 0.0995(16) Uani d . 1 C
H24A 0.2341 0.5489 0.1397 0.149 Uiso calc R 1 H
H24B 0.3216 0.4859 0.0838 0.149 Uiso calc R 1 H
H24C 0.2371 0.5728 0.0506 0.149 Uiso calc R 1 H

loop_
_atom_site_aniso_label
_atom_site_aniso_U_11
_atom_site_aniso_U_22
_atom_site_aniso_U_33
_atom_site_aniso_U_12
_atom_site_aniso_U_13
_atom_site_aniso_U_23
N1 0.0316(15) 0.0554(18) 0.089(2) -0.0056(13) -0.0006(15) 0.0017(16)
O1 0.0518(12) 0.0697(14) 0.0560(13) -0.0237(11) 0.0085(10) -0.0013(12)
O2 0.0304(9) 0.0533(13) 0.0718(14) -0.0008(9) -0.0011(10) 0.0155(12)
O3 0.0314(11) 0.0564(14) 0.132(2) -0.0009(10) -0.0106(13) 0.0107(15)
C1 0.0527(18) 0.0619(19) 0.0559(19) -0.0133(17) 0.0061(15) 0.0107(17)
C2 0.064(2) 0.067(2) 0.078(2) -0.0203(19) 0.0159(19) 0.003(2)
C3 0.0466(17) 0.0450(17) 0.068(2) -0.0071(15) 0.0032(16) 0.0034(17)
C4 0.0389(15) 0.0473(16) 0.0511(18) -0.0005(14) -0.0002(14) 0.0038(16)
C5 0.0356(15) 0.0437(16) 0.0587(19) 0.0003(13) -0.0026(15) 0.0084(15)
C6 0.0606(19) 0.061(2) 0.059(2) 0.0023(18) 0.0102(17) 0.0076(18)
C7 0.081(2) 0.059(2) 0.067(2) -0.011(2) 0.008(2) -0.0071(18)
C8 0.072(2) 0.0426(18) 0.082(3) -0.0162(17) 0.003(2) -0.0044(18)
C9 0.0315(16) 0.0498(18) 0.0533(18) -0.0009(13) 0.0021(14) 0.0066(16)
C10 0.061(2) 0.057(2) 0.154(4) -0.0084(19) -0.003(3) -0.001(3)
C11 0.111(3) 0.112(4) 0.084(3) -0.033(3) -0.019(3) 0.041(3)
C12 0.062(2) 0.068(2) 0.125(3) -0.002(2) 0.030(2) 0.011(2)
N2 0.0303(14) 0.0608(17) 0.0737(19) -0.0004(12) -0.0003(13) -0.0083(15)
O4 0.0610(13) 0.0579(13) 0.0578(13) 0.0171(12) 0.0167(11) -0.0018(11)
O5 0.0326(10) 0.0522(13) 0.1035(18) 0.0013(10) -0.0024(12) -0.0238(13)
O6 0.0309(11) 0.0996(19) 0.0910(18) -0.0006(12) -0.0026(12) -0.0327(15)
C13 0.0469(18) 0.0548(19) 0.065(2) 0.0125(16) 0.0070(16) 0.0032(17)
C14 0.076(2) 0.067(2) 0.068(2) 0.025(2) 0.020(2) 0.0036(19)
C15 0.0423(16) 0.0581(19) 0.0520(18) 0.0032(15) 0.0019(15) -0.0081(16)
C16 0.0374(15) 0.0516(18) 0.0489(17) 0.0013(14) 0.0013(14) -0.0047(16)
C17 0.0299(14) 0.0475(18) 0.076(2) 0.0016(14) -0.0056(15) -0.0102(17)
C18 0.0422(18) 0.061(2) 0.093(3) 0.0012(17) -0.0076(19) 0.014(2)
C19 0.0503(19) 0.089(3) 0.070(2) 0.002(2) -0.0010(19) 0.022(2)
C20 0.0426(17) 0.083(2) 0.0515(19) 0.0044(18) 0.0056(15) -0.0058(18)
C21 0.0302(16) 0.0474(17) 0.0617(19) -0.0008(13) -0.0033(14) 0.0008(16)
C22 0.061(2) 0.120(3) 0.084(3) 0.003(2) 0.005(2) -0.039(3)
C23 0.080(3) 0.100(3) 0.082(3) 0.025(3) -0.007(2) 0.010(2)
C24 0.060(2) 0.072(3) 0.167(5) -0.001(2) 0.008(3) -0.030(3)

loop_
_atom_type_symbol
_atom_type_description
_atom_type_scat_dispersion_real
_atom_type_scat_dispersion_imag
_atom_type_scat_source
C C 0.0033 0.0000 'International Tables Vol C Tables 4.2.6.8 and 6.1.1.4'
H H 0.0000 0.0000 'International Tables Vol C Tables 4.2.6.8 and 6.1.1.4'
N N 0.0061 0.0000 'International Tables Vol C Tables 4.2.6.8 and 6.1.1.4'
O O 0.0106 0.0000 'International Tables Vol C Tables 4.2.6.8 and 6.1.1.4'

loop_
_geom_angle_atom_site_label_1
_geom_angle_atom_site_label_2
_geom_angle_atom_site_label_3
_geom_angle
_geom_angle_publ_flag
C9 N1 C10 122.9(3) yes
C9 N1 H1 117(2) ?
C10 N1 H1 120(2) ?
C4 O1 C1 107.6(2) yes
C9 O2 C5 118.2(2) ?
O1 C1 C12 105.9(3) ?
O1 C1 C11 106.1(3) ?
C12 C1 C11 113.3(3) ?
O1 C1 C2 105.4(3) yes
C12 C1 C2 112.3(3) ?
C11 C1 C2 113.2(3) ?
C3 C2 C1 104.0(3) yes
C3 C2 H2A 111.0 ?
C1 C2 H2A 111.0 ?
C3 C2 H2B 111.0 ?
C1 C2 H2B 111.0 ?
H2A C2 H2B 109.0 ?
C8 C3 C4 119.8(3) ?
C8 C3 C2 132.8(3) ?
C4 C3 C2 107.3(3) ?
O1 C4 C5 125.4(3) ?
O1 C4 C3 114.1(3) ?
C5 C4 C3 120.4(3) ?
C6 C5 C4 119.5(3) ?
C6 C5 O2 119.4(3) ?
C4 C5 O2 120.8(3) ?
C5 C6 C7 119.9(3) ?
C5 C6 H6 120.0 ?
C7 C6 H6 120.0 ?
C8 C7 C6 120.8(3) ?
C8 C7 H7 119.6 ?
C6 C7 H7 119.6 ?
C3 C8 C7 119.6(3) ?
C3 C8 H8 120.2 ?
C7 C8 H8 120.2 ?
O3 C9 N1 126.6(3) ?
O3 C9 O2 123.0(3) ?
N1 C9 O2 110.4(2) ?
N1 C10 H10A 109.5 ?
N1 C10 H10B 109.5 ?
H10A C10 H10B 109.5 ?
N1 C10 H10C 109.5 ?
H10A C10 H10C 109.5 ?
H10B C10 H10C 109.5 ?
C1 C11 H11A 109.5 ?
C1 C11 H11B 109.5 ?
H11A C11 H11B 109.5 ?
C1 C11 H11C 109.5 ?
H11A C11 H11C 109.5 ?
H11B C11 H11C 109.5 ?
C1 C12 H12A 109.5 ?
C1 C12 H12B 109.5 ?
H12A C12 H12B 109.5 ?
C1 C12 H12C 109.5 ?
H12A C12 H12C 109.5 ?
H12B C12 H12C 109.5 ?
C21 N2 C22 122.7(3) yes
C21 N2 H2 118(2) ?
C22 N2 H2 119(2) ?
C16 O4 C13 107.7(2) yes
C21 O5 C17 116.9(2) ?
O4 C13 C24 106.6(3) ?
O4 C13 C23 105.3(3) ?
C24 C13 C23 113.3(3) ?
O4 C13 C14 105.5(2) yes
C24 C13 C14 112.9(3) ?
C23 C13 C14 112.5(3) ?
C15 C14 C13 103.6(3) yes
C15 C14 H14A 111.0 ?
C13 C14 H14A 111.0 ?
C15 C14 H14B 111.0 ?
C13 C14 H14B 111.0 ?
H14A C14 H14B 109.0 ?
C20 C15 C16 120.8(3) ?
C20 C15 C14 131.1(3) ?
C16 C15 C14 108.0(3) ?
O4 C16 C15 114.2(3) ?
O4 C16 C17 124.8(3) ?
C15 C16 C17 120.9(3) ?
C18 C17 C16 118.4(3) ?
C18 C17 O5 121.2(3) ?
C16 C17 O5 120.2(3) ?
C17 C18 C19 120.8(3) ?
C17 C18 H18 119.6 ?
C19 C18 H18 119.6 ?
C18 C19 C20 120.4(3) ?
C18 C19 H19 119.8 ?
C20 C19 H19 119.8 ?
C15 C20 C19 118.7(3) ?
C15 C20 H20 120.7 ?
C19 C20 H20 120.7 ?
O6 C21 N2 126.8(3) ?
O6 C21 O5 123.7(3) ?
N2 C21 O5 109.5(2) ?
N2 C22 H22A 109.5 ?
N2 C22 H22B 109.5 ?
H22A C22 H22B 109.5 ?
N2 C22 H22C 109.5 ?
H22A C22 H22C 109.5 ?
H22B C22 H22C 109.5 ?
C13 C23 H23A 109.5 ?
C13 C23 H23B 109.5 ?
H23A C23 H23B 109.5 ?
C13 C23 H23C 109.5 ?
H23A C23 H23C 109.5 ?
H23B C23 H23C 109.5 ?
C13 C24 H24A 109.5 ?
C13 C24 H24B 109.5 ?
H24A C24 H24B 109.5 ?
C13 C24 H24C 109.5 ?
H24A C24 H24C 109.5 ?
H24B C24 H24C 109.5 ?

loop_
_geom_bond_atom_site_label_1
_geom_bond_atom_site_label_2
_geom_bond_distance
_geom_bond_publ_flag
N1 C9 1.324(4) yes
N1 C10 1.435(4) yes
N1 H1 0.82(3) ?
O1 C4 1.361(4) yes
O1 C1 1.491(4) yes
O2 C9 1.363(4) ?
O2 C5 1.411(3) ?
O3 C9 1.199(3) ?
C1 C12 1.492(5) ?
C1 C11 1.499(5) ?
C1 C2 1.525(5) ?
C2 C3 1.505(5) ?
C2 H2A 0.9700 ?
C2 H2B 0.9700 ?
C3 C8 1.369(4) ?
C3 C4 1.386(4) ?
C4 C5 1.374(4) ?
C5 C6 1.372(4) ?
C6 C7 1.375(4) ?
C6 H6 0.9300 ?
C7 C8 1.372(5) ?
C7 H7 0.9300 ?
C8 H8 0.9300 ?
C10 H10A 0.9600 ?
C10 H10B 0.9600 ?
C10 H10C 0.9600 ?
C11 H11A 0.9600 ?
C11 H11B 0.9600 ?
C11 H11C 0.9600 ?
C12 H12A 0.9600 ?
C12 H12B 0.9600 ?
C12 H12C 0.9600 ?
N2 C21 1.329(4) yes
N2 C22 1.439(4) yes
N2 H2 0.82(3) ?
O4 C16 1.363(3) yes
O4 C13 1.491(4) yes
O5 C21 1.362(4) ?
O5 C17 1.400(4) ?
O6 C21 1.196(3) ?
C13 C24 1.495(5) ?
C13 C23 1.507(5) ?
C13 C14 1.536(5) ?
C14 C15 1.505(5) ?
C14 H14A 0.9700 ?
C14 H14B 0.9700 ?
C15 C20 1.367(4) ?
C15 C16 1.377(4) ?
C16 C17 1.381(4) ?
C17 C18 1.373(5) ?
C18 C19 1.383(5) ?
C18 H18 0.9300 ?
C19 C20 1.385(5) ?
C19 H19 0.9300 ?
C20 H20 0.9300 ?
C22 H22A 0.9600 ?
C22 H22B 0.9600 ?
C22 H22C 0.9600 ?
C23 H23A 0.9600 ?
C23 H23B 0.9600 ?
C23 H23C 0.9600 ?
C24 H24A 0.9600 ?
C24 H24B 0.9600 ?
C24 H24C 0.9600 ?

loop_
_geom_hbond_atom_site_label_D
_geom_hbond_atom_site_label_H
_geom_hbond_atom_site_label_A
_geom_hbond_site_symmetry_A
_geom_hbond_distance_DH
_geom_hbond_distance_HA
_geom_hbond_distance_DA
_geom_hbond_angle_DHA
N1 H1 O6 1_545 0.82(3) 2.26(3) 3.020(4) 153(3)
N2 H2 O3 1_465 0.82(3) 2.17(3) 2.949(4) 159(3)

loop_
_geom_torsion_atom_site_label_1
_geom_torsion_atom_site_label_2
_geom_torsion_atom_site_label_3
_geom_torsion_atom_site_label_4
_geom_torsion
_geom_torsion_publ_flag
C4 O1 C1 C12 107.4(3) ?
C4 O1 C1 C11 -131.9(3) ?
C4 O1 C1 C2 -11.7(3) yes
O1 C1 C2 C3 12.2(3) ?
C12 C1 C2 C3 -102.6(3) ?
C11 C1 C2 C3 127.6(3) ?
C1 C2 C3 C8 175.3(4) ?
C1 C2 C3 C4 -8.8(4) ?
C1 O1 C4 C5 -176.5(3) ?
C1 O1 C4 C3 6.5(3) ?
C8 C3 C4 O1 178.3(3) ?
C2 C3 C4 O1 1.7(4) ?
C8 C3 C4 C5 1.1(4) ?
C2 C3 C4 C5 -175.5(3) ?
O1 C4 C5 C6 -177.9(3) ?
C3 C4 C5 C6 -1.1(4) ?
O1 C4 C5 O2 -3.9(4) ?
C3 C4 C5 O2 172.9(3) ?
C9 O2 C5 C6 -103.9(3) ?
C9 O2 C5 C4 82.1(4) ?
C4 C5 C6 C7 0.4(5) ?
O2 C5 C6 C7 -173.7(3) ?
C5 C6 C7 C8 0.3(5) ?
C4 C3 C8 C7 -0.4(5) ?
C2 C3 C8 C7 175.2(4) ?
C6 C7 C8 C3 -0.3(5) ?
C10 N1 C9 O3 2.1(6) ?
C10 N1 C9 O2 -177.1(3) ?
C5 O2 C9 O3 -0.9(5) ?
C5 O2 C9 N1 178.3(3) ?
C16 O4 C13 C24 -111.2(3) ?
C16 O4 C13 C23 128.2(3) ?
C16 O4 C13 C14 9.1(3) yes
O4 C13 C14 C15 -9.4(3) ?
C24 C13 C14 C15 106.6(3) ?
C23 C13 C14 C15 -123.6(3) ?
C13 C14 C15 C20 -174.7(3) ?
C13 C14 C15 C16 6.8(3) ?
C13 O4 C16 C15 -5.1(3) ?
C13 O4 C16 C17 175.4(3) ?
C20 C15 C16 O4 -179.9(3) ?
C14 C15 C16 O4 -1.3(4) ?
C20 C15 C16 C17 -0.4(4) ?
C14 C15 C16 C17 178.3(3) ?
O4 C16 C17 C18 179.9(3) ?
C15 C16 C17 C18 0.4(4) ?
O4 C16 C17 O5 -4.8(4) ?
C15 C16 C17 O5 175.7(3) ?
C21 O5 C17 C18 -83.5(4) ?
C21 O5 C17 C16 101.3(3) ?
C16 C17 C18 C19 0.0(5) ?
O5 C17 C18 C19 -175.2(3) ?
C17 C18 C19 C20 -0.4(5) ?
C16 C15 C20 C19 0.0(5) ?
C14 C15 C20 C19 -178.3(3) ?
C18 C19 C20 C15 0.4(5) ?
C22 N2 C21 O6 -3.6(5) ?
C22 N2 C21 O5 176.9(3) ?
C17 O5 C21 O6 -8.0(5) ?
C17 O5 C21 N2 171.5(3) ?

loop_
_cod_related_entry_id
_cod_related_entry_database
_cod_related_entry_code
1 ChemSpider 2468
